data_1520524
loop_
_publ_author_name
'Fielden, John'
'Sumliner, Jordan M.'
'Han, Nannan'
'Geletii, Yurii V.'
'Xiang, Xu'
'Musaev, Djamaladdin G.'
'Lian, Tianquan'
'Hill, Craig L.'

_publ_section_title
;
 Water splitting with polyoxometalate-treated photoanodes: enhancing
 performance through sensitizer design
;
_journal_issue 10
_journal_name_full 'Chem. Sci.'
_journal_page_first 5531
_journal_paper_doi 10.1039/C5SC01439E
_journal_volume 6
_journal_year 2015
_chemical_formula_moiety 'C50 H52 N6 O16 P2 Ru, C3 H6 O, 8(H2 O)'
_chemical_formula_sum 'C53 H69 N6 O25 P2 Ru'
_chemical_formula_weight 1353.15
_chemical_melting_point ?
_chemical_name_systematic
; 
 ? 
;
_chemical_properties_physical Photo-sensitive
_space_group_IT_number 52
_symmetry_cell_setting orthorhombic
_symmetry_space_group_name_Hall '-P 2a 2bc'
_symmetry_space_group_name_H-M 'P n n a'
_atom_sites_solution_hydrogens geom
_atom_sites_solution_primary direct
_atom_sites_solution_secondary difmap
_audit_creation_method SHELXL-97
_audit_update_record
;
2015-04-13 deposited with the CCDC.
2015-06-10 downloaded from the CCDC.
;
_cell_angle_alpha 90.00
_cell_angle_beta 90.00
_cell_angle_gamma 90.00
_cell_formula_units_Z 4
_cell_length_a 21.3561(4)
_cell_length_b 19.4016(3)
_cell_length_c 14.9635(2)
_cell_measurement_reflns_used 9898
_cell_measurement_temperature 173(2)
_cell_measurement_theta_max 67.88
_cell_measurement_theta_min 3.61
_cell_volume 6200.01(17)
_computing_cell_refinement 'Bruker SAINT'
_computing_data_collection 'Bruker APEX2'
_computing_data_reduction 'Bruker SAINT'
_computing_molecular_graphics 'Bruker SHELXTL'
_computing_publication_material 'Bruker SHELXTL'
_computing_structure_refinement 'SHELXL-97 (Sheldrick, 2008)'
_computing_structure_solution 'SHELXS-97 (Sheldrick, 2008)'
_diffrn_ambient_temperature 173(2)
_diffrn_measured_fraction_theta_full 0.968
_diffrn_measured_fraction_theta_max 0.968
_diffrn_measurement_device_type 'Bruker APEX-II CCD'
_diffrn_measurement_method '\f and \w scans'
_diffrn_radiation_monochromator graphite
_diffrn_radiation_source 'fine-focus sealed tube'
_diffrn_radiation_type CuK\a
_diffrn_radiation_wavelength 1.54178
_diffrn_reflns_av_R_equivalents 0.0385
_diffrn_reflns_av_sigmaI/netI 0.0209
_diffrn_reflns_limit_h_max 25
_diffrn_reflns_limit_h_min -24
_diffrn_reflns_limit_k_max 20
_diffrn_reflns_limit_k_min -22
_diffrn_reflns_limit_l_max 17
_diffrn_reflns_limit_l_min -17
_diffrn_reflns_number 50722
_diffrn_reflns_theta_full 69.17
_diffrn_reflns_theta_max 69.17
_diffrn_reflns_theta_min 3.61
_exptl_absorpt_coefficient_mu 3.271
_exptl_absorpt_correction_T_max 0.5607
_exptl_absorpt_correction_T_min 0.1794
_exptl_absorpt_correction_type multi-scan
_exptl_absorpt_process_details 'Bruker SADABS'
_exptl_crystal_colour orange
_exptl_crystal_density_diffrn 1.450
_exptl_crystal_density_method 'not measured'
_exptl_crystal_description lath
_exptl_crystal_F_000 2812
_exptl_crystal_preparation Luminescent
_exptl_crystal_recrystallization_method 'Vapour diffusion - acetone into aqueous solution of compound'
_exptl_crystal_size_max 0.80
_exptl_crystal_size_mid 0.20
_exptl_crystal_size_min 0.20
_refine_diff_density_max 1.000
_refine_diff_density_min -0.704
_refine_diff_density_rms 0.100
_refine_ls_extinction_method none
_refine_ls_goodness_of_fit_ref 1.108
_refine_ls_hydrogen_treatment constr
_refine_ls_matrix_type full
_refine_ls_number_parameters 404
_refine_ls_number_reflns 5616
_refine_ls_number_restraints 1
_refine_ls_restrained_S_all 1.108
_refine_ls_R_factor_all 0.0778
_refine_ls_R_factor_gt 0.0680
_refine_ls_shift/su_max 0.000
_refine_ls_shift/su_mean 0.000
_refine_ls_structure_factor_coef Fsqd
_refine_ls_weighting_details 'calc w=1/[\s^2^(Fo^2^)+(0.0917P)^2^+14.7364P] where P=(Fo^2^+2Fc^2^)/3'
_refine_ls_weighting_scheme calc
_refine_ls_wR_factor_gt 0.1842
_refine_ls_wR_factor_ref 0.1922
_reflns_number_gt 4727
_reflns_number_total 5616
_reflns_threshold_expression >2sigma(I)
_cod_data_source_file c5sc01439e2.cif
_cod_data_source_block jf1_91
_cod_depositor_comments
;
The following automatic conversions were performed:

'_chemical_melting_point' value 'not measured' was changed to '?' -
the value is undefined or not given.

Automatic conversion script
Id: cif_fix_values 3271 2015-04-21 07:52:19Z andrius 

 Adding full bibliography for 1520524.cif.
;
_cod_original_sg_symbol_H-M Pnna
_cod_database_code 1520524

loop_
_symmetry_equiv_pos_as_xyz
'x, y, z'
'-x+1/2, -y, z'
'-x+1/2, y+1/2, -z+1/2'
'x, -y+1/2, -z+1/2'
'-x, -y, -z'
'x-1/2, y, -z'
'x-1/2, -y-1/2, z-1/2'
'-x, y-1/2, z-1/2'

loop_
_atom_site_label
_atom_site_type_symbol
_atom_site_fract_x
_atom_site_fract_y
_atom_site_fract_z
_atom_site_U_iso_or_equiv
_atom_site_adp_type
_atom_site_occupancy
_atom_site_symmetry_multiplicity
_atom_site_calc_flag
_atom_site_refinement_flags
C1 C 0.3377(2) 0.1696(2) 0.3442(3) 0.0452(10) Uani 1 1 d .
H1 H 0.3304 0.1978 0.3950 0.054 Uiso 1 1 calc R
C2 C 0.3852(2) 0.1206(3) 0.3475(4) 0.0527(12) Uani 1 1 d .
H2 H 0.4098 0.1160 0.4000 0.063 Uiso 1 1 calc R
C3 C 0.3964(2) 0.0791(3) 0.2755(4) 0.0519(12) Uani 1 1 d .
H3 H 0.4285 0.0453 0.2780 0.062 Uiso 1 1 calc R
C4 C 0.3600(2) 0.0868(2) 0.1974(3) 0.0481(11) Uani 1 1 d .
C5 C 0.3137(2) 0.1378(2) 0.1987(3) 0.0429(10) Uani 1 1 d .
C6 C 0.2760(2) 0.1499(2) 0.1212(3) 0.0449(10) Uani 1 1 d .
C7 C 0.2834(2) 0.1088(3) 0.0447(3) 0.0499(11) Uani 1 1 d .
C8 C 0.2454(3) 0.1232(3) -0.0290(4) 0.0595(14) Uani 1 1 d .
H8 H 0.2484 0.0964 -0.0820 0.071 Uiso 1 1 calc R
C9 C 0.2042(3) 0.1760(3) -0.0236(4) 0.0649(15) Uani 1 1 d .
H9 H 0.1782 0.1863 -0.0734 0.078 Uiso 1 1 calc R
C10 C 0.1992(3) 0.2159(3) 0.0543(4) 0.0556(13) Uani 1 1 d .
H10 H 0.1699 0.2527 0.0560 0.067 Uiso 1 1 calc R
C11 C 0.3675(2) 0.0454(3) 0.1179(4) 0.0527(12) Uani 1 1 d .
C12 C 0.3300(3) 0.0553(3) 0.0452(4) 0.0542(12) Uani 1 1 d .
C13 C 0.4018(3) -0.0717(3) 0.1078(5) 0.0649(15) Uani 1 1 d .
H13A H 0.3716 -0.0782 0.0583 0.078 Uiso 1 1 calc R
H13B H 0.3833 -0.0907 0.1633 0.078 Uiso 1 1 calc R
C14 C 0.4624(3) -0.1067(3) 0.0872(6) 0.083(2) Uani 1 1 d .
H14A H 0.4825 -0.0840 0.0353 0.100 Uiso 1 1 calc R
H14B H 0.4910 -0.1026 0.1390 0.100 Uiso 1 1 calc R
C15 C 0.5046(4) -0.2058(4) 0.0237(6) 0.103(3) Uani 1 1 d .
H15A H 0.4988 -0.2563 0.0263 0.124 Uiso 1 1 calc R
H15B H 0.5432 -0.1948 0.0575 0.124 Uiso 1 1 calc R
C16 C 0.5147(5) -0.1857(5) -0.0720(8) 0.122(4) Uani 1 1 d .
H16A H 0.5264 -0.1364 -0.0762 0.146 Uiso 1 1 calc R
H16B H 0.5487 -0.2136 -0.0986 0.146 Uiso 1 1 calc R
C17 C 0.4541(6) -0.1658(5) -0.2034(6) 0.124(4) Uani 1 1 d .
H17A H 0.4970 -0.1685 -0.2284 0.149 Uiso 1 1 calc R
H17B H 0.4266 -0.1929 -0.2433 0.149 Uiso 1 1 calc R
C18 C 0.4349(7) -0.0969(6) -0.2080(8) 0.159(5) Uani 1 1 d .
H18A H 0.4693 -0.0690 -0.1824 0.191 Uiso 1 1 calc R
H18B H 0.4326 -0.0850 -0.2722 0.191 Uiso 1 1 calc R
C19 C 0.3693(5) -0.0045(4) -0.1781(5) 0.097(3) Uani 1 1 d .
H19A H 0.3249 0.0013 -0.1959 0.116 Uiso 1 1 calc R
H19B H 0.3956 0.0156 -0.2259 0.116 Uiso 1 1 calc R
C20 C 0.3806(4) 0.0347(4) -0.0926(5) 0.085(2) Uani 1 1 d .
H20A H 0.4227 0.0237 -0.0687 0.102 Uiso 1 1 calc R
H20B H 0.3785 0.0849 -0.1039 0.102 Uiso 1 1 calc R
C21 C 0.1004(2) 0.2171(2) 0.2742(3) 0.0454(11) Uani 1 1 d .
C22 C 0.0472(2) 0.1850(2) 0.3066(4) 0.0516(12) Uani 1 1 d .
H22 H 0.0073 0.2050 0.2965 0.062 Uiso 1 1 calc R
C23 C 0.0519(2) 0.1231(3) 0.3543(4) 0.0520(12) Uani 1 1 d .
C24 C 0.1108(2) 0.0950(3) 0.3640(4) 0.0518(12) Uani 1 1 d .
H24 H 0.1158 0.0525 0.3946 0.062 Uiso 1 1 calc R
C25 C 0.1627(2) 0.1282(2) 0.3298(3) 0.0476(11) Uani 1 1 d .
H25 H 0.2028 0.1077 0.3370 0.057 Uiso 1 1 calc R
N1 N 0.30217(18) 0.1783(2) 0.2719(3) 0.0433(9) Uani 1 1 d .
N2 N 0.23450(18) 0.2034(2) 0.1260(3) 0.0453(9) Uani 1 1 d .
N3 N 0.15803(18) 0.1890(2) 0.2863(3) 0.0445(9) Uani 1 1 d .
O1 O 0.41652(17) 0.00006(18) 0.1188(3) 0.0638(10) Uani 1 1 d .
O2 O 0.4525(2) -0.1738(2) 0.0685(4) 0.0923(15) Uani 1 1 d .
O3 O 0.4548(4) -0.1985(3) -0.1196(4) 0.112(2) Uani 1 1 d .
O4 O 0.3823(4) -0.0743(3) -0.1711(5) 0.147(3) Uani 1 1 d .
O5 O 0.3336(2) 0.01509(19) -0.0296(3) 0.0638(10) Uani 1 1 d .
O6 O -0.01515(19) 0.00937(19) 0.3780(3) 0.0689(11) Uani 1 1 d .
O7 O -0.0716(2) 0.1228(3) 0.3824(4) 0.1022(19) Uani 1 1 d .
O8 O 0.0006(2) 0.0878(2) 0.5102(3) 0.0801(13) Uani 1 1 d .
P2 P -0.01489(7) 0.08543(7) 0.41105(12) 0.0665(5) Uani 1 1 d .
Ru1 Ru 0.23191(2) 0.2500 0.2500 0.04137(19) Uani 1 2 d S
O9 O 0.2500 0.0000 0.4106(6) 0.105(3) Uani 1 2 d S
C26 C 0.3141(5) 0.0262(8) 0.5564(9) 0.176(6) Uani 1 1 d D
H26A H 0.3491 -0.0042 0.5410 0.264 Uiso 1 1 calc R
H26B H 0.3070 0.0248 0.6211 0.264 Uiso 1 1 calc R
H26C H 0.3240 0.0735 0.5382 0.264 Uiso 1 1 calc R
C27 C 0.2500 0.0000 0.5038(18) 0.169(8) Uani 1 2 d SD
O1W O 0.8468(3) 0.2250(3) 0.4502(4) 0.0994(16) Uani 1 1 d .
O2W O 0.8819(5) 0.1814(4) 0.2223(5) 0.165(3) Uani 1 1 d .
O3W O 0.3992(3) 0.6776(3) 0.9353(4) 0.1101(18) Uani 1 1 d .
O4W O 0.2241(10) 0.3609(12) 0.9219(14) 0.234(13) Uani 0.50 1 d P
O5W O 0.2453(8) 0.1347(16) 0.7497(9) 0.199(12) Uani 0.50 1 d P

loop_
_atom_site_aniso_label
_atom_site_aniso_U_11
_atom_site_aniso_U_22
_atom_site_aniso_U_33
_atom_site_aniso_U_23
_atom_site_aniso_U_13
_atom_site_aniso_U_12
C1 0.045(2) 0.045(3) 0.046(2) 0.003(2) -0.005(2) 0.002(2)
C2 0.049(3) 0.053(3) 0.056(3) 0.003(2) -0.011(2) 0.001(2)
C3 0.041(2) 0.042(3) 0.073(3) 0.004(2) -0.006(2) 0.002(2)
C4 0.043(2) 0.042(3) 0.059(3) -0.001(2) -0.001(2) -0.004(2)
C5 0.041(2) 0.034(2) 0.054(3) 0.0013(19) 0.001(2) -0.0075(18)
C6 0.044(2) 0.039(2) 0.051(3) 0.004(2) -0.002(2) -0.0093(19)
C7 0.054(3) 0.041(3) 0.055(3) 0.003(2) 0.000(2) -0.013(2)
C8 0.072(3) 0.054(3) 0.052(3) 0.004(2) -0.004(3) -0.018(3)
C9 0.075(4) 0.068(4) 0.052(3) 0.008(3) -0.016(3) -0.010(3)
C10 0.058(3) 0.053(3) 0.056(3) 0.011(2) -0.012(2) -0.005(2)
C11 0.053(3) 0.037(3) 0.068(3) -0.006(2) 0.009(2) -0.004(2)
C12 0.061(3) 0.044(3) 0.058(3) -0.006(2) 0.005(2) -0.014(2)
C13 0.064(3) 0.046(3) 0.085(4) -0.009(3) 0.005(3) 0.000(2)
C14 0.074(4) 0.058(4) 0.118(6) -0.014(4) 0.008(4) 0.002(3)
C15 0.101(6) 0.084(5) 0.124(7) -0.032(5) 0.037(5) 0.011(4)
C16 0.105(7) 0.091(6) 0.170(10) -0.017(6) 0.047(7) -0.009(5)
C17 0.191(11) 0.087(6) 0.095(6) -0.010(5) 0.062(7) -0.011(6)
C18 0.219(14) 0.136(10) 0.122(8) 0.017(7) 0.093(9) 0.048(9)
C19 0.156(8) 0.065(4) 0.070(4) -0.012(3) 0.033(5) -0.016(4)
C20 0.109(5) 0.073(4) 0.072(4) -0.010(3) 0.031(4) -0.025(4)
C21 0.040(2) 0.042(3) 0.055(3) 0.009(2) 0.001(2) 0.0030(19)
C22 0.044(3) 0.043(3) 0.068(3) 0.012(2) 0.005(2) 0.004(2)
C23 0.051(3) 0.043(3) 0.061(3) 0.007(2) 0.010(2) -0.001(2)
C24 0.058(3) 0.037(3) 0.061(3) 0.010(2) 0.005(2) 0.002(2)
C25 0.048(3) 0.038(2) 0.056(3) 0.010(2) 0.001(2) 0.005(2)
N1 0.040(2) 0.037(2) 0.052(2) 0.0024(16) -0.0019(17) -0.0017(15)
N2 0.046(2) 0.043(2) 0.047(2) 0.0053(17) -0.0042(17) -0.0074(17)
N3 0.041(2) 0.041(2) 0.051(2) 0.0092(17) 0.0001(17) -0.0024(16)
O1 0.055(2) 0.046(2) 0.090(3) -0.0174(18) 0.0014(19) 0.0001(16)
O2 0.099(4) 0.062(3) 0.116(4) -0.017(3) 0.029(3) 0.001(2)
O3 0.164(6) 0.069(3) 0.103(4) -0.012(3) 0.048(4) -0.016(3)
O4 0.231(8) 0.081(4) 0.129(5) -0.001(3) 0.102(6) 0.002(4)
O5 0.081(3) 0.048(2) 0.062(2) -0.0117(17) 0.0139(19) -0.0162(18)
O6 0.071(2) 0.048(2) 0.088(3) 0.0015(19) 0.022(2) -0.0123(18)
O7 0.059(3) 0.071(3) 0.177(6) 0.034(3) 0.042(3) 0.006(2)
O8 0.121(4) 0.043(2) 0.077(3) 0.0019(19) 0.044(3) -0.006(2)
P2 0.0625(9) 0.0417(8) 0.0953(12) 0.0103(7) 0.0318(8) -0.0021(6)
Ru1 0.0383(3) 0.0394(3) 0.0464(3) 0.0073(2) 0.000 0.000
O9 0.117(6) 0.097(6) 0.100(6) 0.000 0.000 0.033(5)
C26 0.106(8) 0.262(17) 0.160(11) -0.001(11) -0.010(8) 0.016(10)
C27 0.117(13) 0.119(13) 0.27(3) 0.000 0.000 -0.022(10)
O1W 0.101(4) 0.109(4) 0.088(4) 0.012(3) 0.010(3) 0.025(3)
O2W 0.222(9) 0.150(7) 0.124(6) -0.034(5) 0.023(6) 0.043(6)
O3W 0.118(5) 0.103(4) 0.109(4) -0.002(3) 0.010(3) -0.011(3)
O4W 0.22(2) 0.27(2) 0.211(19) -0.115(17) 0.137(16) -0.170(19)
O5W 0.108(10) 0.41(4) 0.081(8) 0.022(12) 0.020(7) -0.070(16)

loop_
_atom_type_symbol
_atom_type_description
_atom_type_scat_dispersion_real
_atom_type_scat_dispersion_imag
_atom_type_scat_source
C C 0.0181 0.0091 'International Tables Vol C Tables 4.2.6.8 and 6.1.1.4'
H H 0.0000 0.0000 'International Tables Vol C Tables 4.2.6.8 and 6.1.1.4'
N N 0.0311 0.0180 'International Tables Vol C Tables 4.2.6.8 and 6.1.1.4'
O O 0.0492 0.0322 'International Tables Vol C Tables 4.2.6.8 and 6.1.1.4'
P P 0.2955 0.4335 'International Tables Vol C Tables 4.2.6.8 and 6.1.1.4'
Ru Ru 0.0552 3.2960 'International Tables Vol C Tables 4.2.6.8 and 6.1.1.4'

loop_
_geom_angle_atom_site_label_1
_geom_angle_atom_site_label_2
_geom_angle_atom_site_label_3
_geom_angle
_geom_angle_site_symmetry_1
_geom_angle_site_symmetry_3
N1 C1 C2 122.0(5) . .
C3 C2 C1 120.1(5) . .
C2 C3 C4 119.6(5) . .
C5 C4 C3 116.9(5) . .
C5 C4 C11 118.9(5) . .
C3 C4 C11 124.3(5) . .
N1 C5 C4 122.9(4) . .
N1 C5 C6 116.9(4) . .
C4 C5 C6 120.1(4) . .
N2 C6 C7 123.2(4) . .
N2 C6 C5 116.5(4) . .
C7 C6 C5 120.3(4) . .
C8 C7 C6 117.7(5) . .
C8 C7 C12 123.4(5) . .
C6 C7 C12 118.9(5) . .
C9 C8 C7 118.7(5) . .
C8 C9 C10 121.2(5) . .
N2 C10 C9 121.6(5) . .
C12 C11 O1 123.3(5) . .
C12 C11 C4 120.9(5) . .
O1 C11 C4 115.7(5) . .
C11 C12 O5 122.6(5) . .
C11 C12 C7 120.8(5) . .
O5 C12 C7 116.6(5) . .
O1 C13 C14 105.8(5) . .
O2 C14 C13 110.1(6) . .
O2 C15 C16 116.4(8) . .
O3 C16 C15 106.9(7) . .
C18 C17 O3 118.6(8) . .
O4 C18 C17 123.0(10) . .
O4 C19 C20 113.3(8) . .
O5 C20 C19 108.2(6) . .
N3 C21 C22 121.1(4) . .
N3 C21 C21 114.5(3) . 4
C22 C21 C21 124.4(3) . 4
C21 C22 C23 120.4(5) . .
C24 C23 C22 117.2(5) . .
C24 C23 P2 120.7(4) . .
C22 C23 P2 121.9(4) . .
C23 C24 C25 120.7(5) . .
N3 C25 C24 121.7(4) . .
C1 N1 C5 118.4(4) . .
C1 N1 Ru1 128.7(3) . .
C5 N1 Ru1 112.9(3) . .
C10 N2 C6 117.6(5) . .
C10 N2 Ru1 128.9(4) . .
C6 N2 Ru1 113.4(3) . .
C25 N3 C21 118.8(4) . .
C25 N3 Ru1 125.1(3) . .
C21 N3 Ru1 115.6(3) . .
C11 O1 C13 117.0(4) . .
C14 O2 C15 112.9(6) . .
C17 O3 C16 111.2(8) . .
C18 O4 C19 117.6(8) . .
C12 O5 C20 115.4(4) . .
O7 P2 O8 116.6(3) . .
O7 P2 O6 111.8(3) . .
O8 P2 O6 109.9(2) . .
O7 P2 C23 108.1(3) . .
O8 P2 C23 105.9(3) . .
O6 P2 C23 103.7(2) . .
N3 Ru1 N3 79.1(2) 4 .
N3 Ru1 N2 92.06(16) 4 .
N3 Ru1 N2 90.31(16) . .
N3 Ru1 N2 90.31(16) 4 4
N3 Ru1 N2 92.06(16) . 4
N2 Ru1 N2 176.9(2) . 4
N3 Ru1 N1 97.35(15) 4 4
N3 Ru1 N1 171.43(15) . 4
N2 Ru1 N1 97.64(15) . 4
N2 Ru1 N1 80.11(15) 4 4
N3 Ru1 N1 171.43(15) 4 .
N3 Ru1 N1 97.35(15) . .
N2 Ru1 N1 80.11(15) . .
N2 Ru1 N1 97.64(15) 4 .
N1 Ru1 N1 87.2(2) 4 .
O9 C27 C26 118.3(10) . .
O9 C27 C26 118.3(10) . 2
C26 C27 C26 123.4(19) . 2

loop_
_geom_bond_atom_site_label_1
_geom_bond_atom_site_label_2
_geom_bond_distance
_geom_bond_site_symmetry_2
C1 N1 1.332(6) .
C1 C2 1.391(7) .
C2 C3 1.367(8) .
C3 C4 1.411(7) .
C4 C5 1.400(7) .
C4 C11 1.444(7) .
C5 N1 1.369(6) .
C5 C6 1.431(7) .
C6 N2 1.367(6) .
C6 C7 1.403(7) .
C7 C8 1.399(8) .
C7 C12 1.437(8) .
C8 C9 1.352(9) .
C9 C10 1.403(8) .
C10 N2 1.334(6) .
C11 C12 1.364(8) .
C11 O1 1.368(6) .
C12 O5 1.367(6) .
C13 O1 1.438(6) .
C13 C14 1.495(8) .
C14 O2 1.349(8) .
C15 O2 1.440(8) .
C15 C16 1.499(13) .
C16 O3 1.486(12) .
C17 C18 1.399(13) .
C17 O3 1.405(11) .
C18 O4 1.326(12) .
C19 O4 1.386(9) .
C19 C20 1.508(10) .
C20 O5 1.428(7) .
C21 N3 1.359(6) .
C21 C22 1.382(7) .
C21 C21 1.469(9) 4
C22 C23 1.401(7) .
C23 C24 1.379(7) .
C23 P2 1.813(5) .
C24 C25 1.380(7) .
C25 N3 1.352(6) .
N1 Ru1 2.073(4) .
N2 Ru1 2.065(4) .
N3 Ru1 2.046(4) .
O6 P2 1.556(4) .
O7 P2 1.475(5) .
O8 P2 1.521(5) .
Ru1 N3 2.046(4) 4
Ru1 N2 2.065(4) 4
Ru1 N1 2.073(4) 4
O9 C27 1.39(3) .
C26 C27 1.658(14) .
C27 C26 1.659(14) 2
